data_4103258
loop_
_publ_author_name
'Dongbin Dang'
'Pengyan Wu'
'Cheng He'
'Zhong Xie'
'Chunying Duan'

_publ_section_title
;
 Homochiral Metal-Organic Frameworks for Heterogeneous Asymmetric
 Catalysis
;
_journal_name_full 'Journal of the American Chemical Society'
_journal_page_first 14321
_journal_page_last 14323
_journal_paper_doi 10.1021/ja101208s
_journal_volume 132
_journal_year 2010
_chemical_formula_sum 'C17 H11 Ce O9'
_chemical_formula_weight 499.38
_chemical_name_systematic
; 
 ? 
;
_space_group_IT_number 4
_symmetry_cell_setting monoclinic
_symmetry_space_group_name_Hall 'P 2yb'
_symmetry_space_group_name_H-M 'P 1 21 1'
_atom_sites_solution_hydrogens geom
_atom_sites_solution_primary direct
_atom_sites_solution_secondary difmap
_audit_creation_method SHELXL-97
_cell_angle_alpha 90.00
_cell_angle_beta 100.56
_cell_angle_gamma 90.00
_cell_formula_units_Z 2
_cell_length_a 4.873(6)
_cell_length_b 13.133(16)
_cell_length_c 13.300(16)
_cell_measurement_temperature 298(2)
_cell_volume 836.7(18)
_computing_cell_refinement 'Bruker SMART'
_computing_data_collection 'Bruker SMART'
_computing_data_reduction 'Bruker SAINT'
_computing_molecular_graphics 'Bruker SHELXTL'
_computing_publication_material 'Bruker SHELXTL'
_computing_structure_refinement 'Bruker SHELXTL'
_computing_structure_solution 'Bruker SHELXTL'
_diffrn_ambient_temperature 298(2)
_diffrn_measured_fraction_theta_full 0.994
_diffrn_measured_fraction_theta_max 0.994
_diffrn_measurement_device_type 'CCD area detector'
_diffrn_measurement_method 'phi and omega scans'
_diffrn_radiation_monochromator graphite
_diffrn_radiation_source 'fine-focus sealed tube'
_diffrn_radiation_type MoK\a
_diffrn_radiation_wavelength 0.71073
_diffrn_reflns_av_R_equivalents 0.1426
_diffrn_reflns_av_sigmaI/netI 0.2425
_diffrn_reflns_limit_h_max 5
_diffrn_reflns_limit_h_min -5
_diffrn_reflns_limit_k_max 15
_diffrn_reflns_limit_k_min -15
_diffrn_reflns_limit_l_max 14
_diffrn_reflns_limit_l_min -15
_diffrn_reflns_number 4580
_diffrn_reflns_theta_full 24.96
_diffrn_reflns_theta_max 24.96
_diffrn_reflns_theta_min 2.20
_exptl_absorpt_coefficient_mu 2.771
_exptl_absorpt_correction_T_max 0.6813
_exptl_absorpt_correction_T_min 0.5682
_exptl_absorpt_correction_type empirical
_exptl_absorpt_process_details SADABS
_exptl_crystal_colour colorless
_exptl_crystal_density_diffrn 1.982
_exptl_crystal_density_method 'not measured'
_exptl_crystal_description block
_exptl_crystal_F_000 486
_exptl_crystal_size_max 0.23
_exptl_crystal_size_mid 0.20
_exptl_crystal_size_min 0.15
_refine_diff_density_max 1.453
_refine_diff_density_min -1.884
_refine_diff_density_rms 0.229
_refine_ls_abs_structure_details 'Flack H D (1983), Acta Cryst. A39, 876-881'
_refine_ls_abs_structure_Flack 0.40(7)
_refine_ls_extinction_coef 0.0072(4)
_refine_ls_extinction_expression Fc^*^=kFc[1+0.001xFc^2^\l^3^/sin(2\q)]^-1/4^
_refine_ls_extinction_method SHELXL
_refine_ls_goodness_of_fit_ref 1.084
_refine_ls_hydrogen_treatment 'riding mode'
_refine_ls_matrix_type full
_refine_ls_number_parameters 245
_refine_ls_number_reflns 2647
_refine_ls_number_restraints 64
_refine_ls_restrained_S_all 1.088
_refine_ls_R_factor_all 0.1742
_refine_ls_R_factor_gt 0.0777
_refine_ls_shift/su_max 0.000
_refine_ls_shift/su_mean 0.000
_refine_ls_structure_factor_coef Fsqd
_refine_ls_weighting_details 'calc w=1/[\s^2^(Fo^2^)+(0.0355P)^2^+0.0000P] where P=(Fo^2^+2Fc^2^)/3'
_refine_ls_weighting_scheme calc
_refine_ls_wR_factor_gt 0.1412
_refine_ls_wR_factor_ref 0.1723
_reflns_number_gt 1180
_reflns_number_total 2647
_reflns_threshold_expression >2sigma(I)
_cod_data_source_file ja101208s_si_002.cif
_cod_data_source_block ddb
_cod_original_cell_volume 836.7(17)
_cod_database_code 4103258

loop_
_symmetry_equiv_pos_as_xyz
'x, y, z'
'-x, y+1/2, -z'

loop_
_atom_site_label
_atom_site_type_symbol
_atom_site_fract_x
_atom_site_fract_y
_atom_site_fract_z
_atom_site_U_iso_or_equiv
_atom_site_adp_type
_atom_site_occupancy
_atom_site_symmetry_multiplicity
_atom_site_calc_flag
_atom_site_refinement_flags
Ce1 Ce -0.52378(10) -0.39626(8) 1.21198(4) 0.05393(17) Uani 1 1 d .
C1 C -0.2711(13) -0.3900(12) 0.8506(4) 0.0315(19) Uani 1 1 d U
H1A H -0.4229 -0.4215 0.8709 0.038 Uiso 1 1 calc R
C2 C -0.0897(19) -0.3252(7) 0.9246(7) 0.038(2) Uani 1 1 d U
C3 C 0.0932(19) -0.2545(8) 0.8972(6) 0.046(4) Uani 1 1 d .
H3A H 0.1952 -0.2134 0.9475 0.056 Uiso 1 1 calc R
C4 C 0.1286(18) -0.2433(7) 0.7972(7) 0.041(2) Uani 1 1 d U
C5 C -0.0329(17) -0.3085(7) 0.7222(7) 0.034(3) Uani 1 1 d .
H5A H -0.0305 -0.2948 0.6538 0.041 Uiso 1 1 calc R
C6 C -0.2247(13) -0.4070(11) 0.7483(5) 0.033(2) Uani 1 1 d U
C7 C -0.386(2) -0.4424(8) 0.6674(6) 0.060(4) Uani 1 1 d .
H7A H -0.4635 -0.3872 0.6225 0.072 Uiso 1 1 calc R
H7B H -0.5386 -0.4812 0.6861 0.072 Uiso 1 1 calc R
C8 C -0.201(2) -0.5107(8) 0.6149(7) 0.044(4) Uani 1 1 d .
C9 C -0.0537(17) -0.5862(7) 0.6612(8) 0.045(3) Uani 1 1 d .
H9A H -0.0838 -0.6020 0.7265 0.055 Uiso 1 1 calc R
C10 C 0.1418(19) -0.6451(7) 0.6245(7) 0.037(2) Uani 1 1 d U
C11 C 0.2115(19) -0.6219(9) 0.5268(7) 0.068(4) Uani 1 1 d .
H11A H 0.3465 -0.6564 0.4990 0.081 Uiso 1 1 calc R
C12 C 0.0417(19) -0.5355(7) 0.4750(6) 0.043(3) Uani 1 1 d .
C13 C -0.1358(17) -0.4885(7) 0.5216(6) 0.035(3) Uani 1 1 d .
H13A H -0.2288 -0.4333 0.4872 0.041 Uiso 1 1 calc R
O5 O 0.4634(14) -0.7870(6) 0.6449(5) 0.082(2) Uani 1 1 d DU
C16 C 0.3034(16) -0.1734(7) 0.7690(7) 0.035(3) Uani 1 1 d .
O2 O -0.3354(8) -0.3928(8) 1.0541(3) 0.0347(16) Uani 1 1 d .
O2W O -0.8275(13) -0.5147(6) 1.1199(4) 0.070(2) Uani 1 1 d U
H2 H -0.7947 -0.5743 1.1031 0.105 Uiso 1 1 d R
H1 H -0.9696 -0.4790 1.0962 0.105 Uiso 1 1 d R
O3 O 0.3525(14) -0.1831(5) 0.6781(5) 0.057(3) Uani 1 1 d .
H3 H 0.2029 -0.1566 0.6457 0.085 Uiso 1 1 d R
O4 O 0.4092(13) -0.0989(5) 0.8223(5) 0.045(2) Uani 1 1 d .
O6 O 0.2477(14) -0.7528(6) 0.7722(4) 0.057(2) Uani 1 1 d .
O8 O -0.0532(13) -0.4490(5) 0.3193(4) 0.067(3) Uani 1 1 d .
C14 C 0.1109(13) -0.5020(9) 0.3739(7) 0.054(4) Uani 1 1 d D
C15 C 0.2837(16) -0.7314(7) 0.6841(7) 0.042(3) Uani 1 1 d DU
O1 O 0.0837(16) -0.3121(7) 1.1087(6) 0.098(3) Uani 1 1 d DU
C17 C -0.1284(17) -0.3429(8) 1.0348(6) 0.053(4) Uani 1 1 d D
O7 O 0.3670(13) -0.5255(6) 0.3520(5) 0.073(2) Uani 1 1 d DU

loop_
_atom_site_aniso_label
_atom_site_aniso_U_11
_atom_site_aniso_U_22
_atom_site_aniso_U_33
_atom_site_aniso_U_23
_atom_site_aniso_U_13
_atom_site_aniso_U_12
Ce1 0.0292(2) 0.1077(4) 0.0242(2) 0.0060(7) 0.00328(17) 0.0117(6)
C1 0.034(3) 0.034(4) 0.029(3) -0.010(4) 0.013(3) -0.007(4)
C2 0.043(4) 0.033(4) 0.038(4) -0.006(3) 0.005(3) -0.004(3)
C3 0.058(6) 0.044(7) 0.030(5) -0.014(5) -0.011(5) 0.018(5)
C4 0.046(4) 0.036(4) 0.040(4) -0.012(4) 0.006(3) 0.010(3)
C5 0.027(5) 0.039(6) 0.038(5) 0.008(5) 0.006(4) 0.008(5)
C6 0.026(3) 0.049(4) 0.024(3) 0.004(4) 0.005(3) -0.010(4)
C7 0.086(7) 0.081(11) 0.018(5) -0.009(5) 0.019(4) -0.027(6)
C8 0.067(7) 0.025(7) 0.040(6) 0.014(5) 0.010(5) 0.015(5)
C9 0.021(5) 0.047(7) 0.074(7) -0.013(6) 0.024(5) -0.019(5)
C10 0.058(4) 0.024(4) 0.029(4) 0.000(3) 0.008(3) -0.010(3)
C11 0.040(5) 0.125(10) 0.044(6) -0.039(7) 0.023(5) -0.048(6)
C12 0.064(6) 0.035(7) 0.028(5) 0.006(5) 0.004(5) 0.026(5)
C13 0.031(5) 0.032(6) 0.042(5) 0.016(5) 0.010(4) 0.009(5)
O5 0.103(4) 0.075(4) 0.065(4) 0.004(3) 0.005(3) 0.010(3)
C16 0.020(5) 0.042(7) 0.044(6) -0.009(5) 0.006(4) 0.001(5)
O2 0.032(2) 0.039(3) 0.036(3) 0.002(7) 0.013(2) 0.011(6)
O2W 0.091(4) 0.083(4) 0.046(3) -0.018(3) 0.039(3) -0.037(3)
O3 0.083(5) 0.045(5) 0.044(4) -0.008(4) 0.016(4) 0.004(4)
O4 0.051(4) 0.049(5) 0.037(4) 0.001(4) 0.008(3) 0.001(3)
O6 0.078(4) 0.064(5) 0.029(4) 0.004(4) 0.012(3) 0.040(4)
O8 0.060(4) 0.113(8) 0.023(3) -0.001(4) -0.002(3) 0.038(4)
C14 0.019(5) 0.102(9) 0.045(6) 0.027(6) 0.015(4) -0.016(6)
C15 0.037(4) 0.049(5) 0.039(4) 0.000(4) -0.002(3) 0.010(4)
O1 0.097(4) 0.114(5) 0.087(4) 0.020(4) 0.030(3) 0.014(4)
C17 0.047(6) 0.090(10) 0.021(5) -0.005(5) 0.003(5) 0.015(6)
O7 0.088(4) 0.078(4) 0.053(4) 0.004(3) 0.016(3) 0.005(3)

loop_
_atom_type_symbol
_atom_type_description
_atom_type_scat_dispersion_real
_atom_type_scat_dispersion_imag
_atom_type_scat_source
C C 0.0033 0.0016 'International Tables Vol C Tables 4.2.6.8 and 6.1.1.4'
H H 0.0000 0.0000 'International Tables Vol C Tables 4.2.6.8 and 6.1.1.4'
O O 0.0106 0.0060 'International Tables Vol C Tables 4.2.6.8 and 6.1.1.4'
Ce Ce -0.2486 2.6331 'International Tables Vol C Tables 4.2.6.8 and 6.1.1.4'

loop_
_geom_angle_atom_site_label_1
_geom_angle_atom_site_label_2
_geom_angle_atom_site_label_3
_geom_angle
_geom_angle_site_symmetry_1
_geom_angle_site_symmetry_3
O6 Ce1 O2W 153.8(2) 2_557 .
O6 Ce1 O5 56.2(2) 2_557 2_557
O2W Ce1 O5 143.4(2) . 2_557
O6 Ce1 O1 93.8(3) 2_557 1_455
O2W Ce1 O1 69.2(3) . 1_455
O5 Ce1 O1 98.6(3) 2_557 1_455
O6 Ce1 O2 76.0(3) 2_557 .
O2W Ce1 O2 82.1(3) . .
O5 Ce1 O2 132.2(3) 2_557 .
O1 Ce1 O2 83.4(3) 1_455 .
O6 Ce1 O8 73.9(2) 2_557 1_556
O2W Ce1 O8 121.9(2) . 1_556
O5 Ce1 O8 75.4(2) 2_557 1_556
O1 Ce1 O8 167.7(3) 1_455 1_556
O2 Ce1 O8 92.59(19) . 1_556
O6 Ce1 O7 130.6(2) 2_557 1_456
O2W Ce1 O7 75.6(2) . 1_456
O5 Ce1 O7 80.4(3) 2_557 1_456
O1 Ce1 O7 117.1(3) 1_455 1_456
O2 Ce1 O7 140.7(3) . 1_456
O8 Ce1 O7 73.1(2) 1_556 1_456
O6 Ce1 C15 27.3(2) 2_557 2_557
O2W Ce1 C15 166.2(2) . 2_557
O5 Ce1 C15 29.0(2) 2_557 2_557
O1 Ce1 C15 98.5(3) 1_455 2_557
O2 Ce1 C15 103.2(3) . 2_557
O8 Ce1 C15 71.0(2) 1_556 2_557
O7 Ce1 C15 106.1(3) 1_456 2_557
O6 Ce1 O4 131.9(2) 2_557 2_547
O2W Ce1 O4 53.3(2) . 2_547
O5 Ce1 O4 135.8(2) 2_557 2_547
O1 Ce1 O4 120.6(2) 1_455 2_547
O2 Ce1 O4 76.0(3) . 2_547
O8 Ce1 O4 69.27(19) 1_556 2_547
O7 Ce1 O4 64.7(2) 1_456 2_547
C15 Ce1 O4 140.1(2) 2_557 2_547
C6 C1 C2 123.0(8) . .
C6 C1 H1A 118.5 . .
C2 C1 H1A 118.5 . .
C3 C2 C1 123.5(8) . .
C3 C2 C17 123.6(8) . .
C1 C2 C17 112.9(8) . .
C2 C3 C4 121.7(8) . .
C2 C3 H3A 119.1 . .
C4 C3 H3A 119.1 . .
C16 C4 C3 122.4(9) . .
C16 C4 C5 120.4(8) . .
C3 C4 C5 117.2(9) . .
C4 C5 C6 125.1(8) . .
C4 C5 H5A 117.4 . .
C6 C5 H5A 117.4 . .
C7 C6 C1 131.6(8) . .
C7 C6 C5 112.5(8) . .
C1 C6 C5 105.5(10) . .
C6 C7 C8 105.7(8) . .
C6 C7 H7A 110.6 . .
C8 C7 H7A 110.6 . .
C6 C7 H7B 110.6 . .
C8 C7 H7B 110.6 . .
H7A C7 H7B 108.7 . .
C9 C8 C13 112.8(9) . .
C9 C8 C7 123.3(9) . .
C13 C8 C7 123.0(8) . .
C8 C9 C10 127.7(10) . .
C8 C9 H9A 116.2 . .
C10 C9 H9A 116.2 . .
C9 C10 C11 119.6(9) . .
C9 C10 C15 121.6(8) . .
C11 C10 C15 118.9(9) . .
C10 C11 C12 112.1(9) . .
C10 C11 H11A 124.0 . .
C12 C11 H11A 124.0 . .
C13 C12 C11 119.9(8) . .
C13 C12 C14 124.0(8) . .
C11 C12 C14 115.9(8) . .
C12 C13 C8 127.9(9) . .
C12 C13 H13A 116.1 . .
C8 C13 H13A 116.1 . .
C15 O5 Ce1 90.7(5) . 2_547
O4 C16 O3 118.7(8) . .
O4 C16 C4 125.8(9) . .
O3 C16 C4 115.5(8) . .
C17 O2 Ce1 128.5(6) . .
Ce1 O2W H2 129.0 . .
Ce1 O2W H1 102.9 . .
H2 O2W H1 127.0 . .
C16 O3 H3 98.4 . .
C16 O4 Ce1 136.5(6) . 2_557
C15 O6 Ce1 95.2(5) . 2_547
C14 O8 Ce1 157.4(7) . 1_554
O8 C14 O7 122.4(8) . .
O8 C14 C12 118.4(7) . .
O7 C14 C12 119.0(7) . .
O6 C15 O5 117.6(8) . .
O6 C15 C10 122.9(8) . .
O5 C15 C10 119.4(8) . .
O6 C15 Ce1 57.6(5) . 2_547
O5 C15 Ce1 60.3(5) . 2_547
C10 C15 Ce1 177.0(6) . 2_547
C17 O1 Ce1 134.4(7) . 1_655
O2 C17 O1 122.6(7) . .
O2 C17 C2 121.0(7) . .
O1 C17 C2 116.1(8) . .
C14 O7 Ce1 108.3(6) . 1_654

loop_
_geom_bond_atom_site_label_1
_geom_bond_atom_site_label_2
_geom_bond_distance
_geom_bond_site_symmetry_2
Ce1 O6 2.302(7) 2_557
Ce1 O2W 2.334(7) .
Ce1 O5 2.358(8) 2_557
Ce1 O1 2.409(8) 1_455
Ce1 O2 2.441(5) .
Ce1 O8 2.565(6) 1_556
Ce1 O7 2.645(8) 1_456
Ce1 C15 2.715(9) 2_557
Ce1 O4 2.773(7) 2_547
C1 C6 1.438(9) .
C1 C2 1.467(13) .
C1 H1A 0.9300 .
C2 C3 1.381(14) .
C2 C17 1.530(12) .
C3 C4 1.381(13) .
C3 H3A 0.9300 .
C4 C16 1.352(13) .
C4 C5 1.434(12) .
C5 C6 1.669(15) .
C5 H5A 0.9300 .
C6 C7 1.297(11) .
C7 C8 1.528(14) .
C7 H7A 0.9700 .
C7 H7B 0.9700 .
C8 C9 1.310(13) .
C8 C13 1.368(13) .
C9 C10 1.384(13) .
C9 H9A 0.9300 .
C10 C11 1.435(14) .
C10 C15 1.480(12) .
C11 C12 1.495(14) .
C11 H11A 0.9300 .
C12 C13 1.307(13) .
C12 C14 1.511(13) .
C13 H13A 0.9300 .
O5 C15 1.318(10) .
O5 Ce1 2.358(8) 2_547
C16 O4 1.262(11) .
C16 O3 1.281(11) .
O2 C17 1.268(11) .
O2W H2 0.8369 .
O2W H1 0.8479 .
O3 H3 0.8500 .
O4 Ce1 2.773(7) 2_557
O6 C15 1.249(11) .
O6 Ce1 2.302(7) 2_547
O8 C14 1.199(10) .
O8 Ce1 2.565(6) 1_554
C14 O7 1.368(9) .
C15 Ce1 2.715(9) 2_547
O1 C17 1.351(10) .
O1 Ce1 2.409(8) 1_655
O7 Ce1 2.645(8) 1_654
